data_7118541
loop_
_publ_author_name
'Lama, Prem'
'Alimi, Lukman O.'
'Das, Raj Kumar'
'Barbour, Leonard J.'

_publ_section_title
;
 Hydration-dependent anomalous thermal expansion behaviour in a
 coordination polymer.
;
_journal_issue 15
_journal_name_full 'Chemical communications (Cambridge, England)'
_journal_page_first 3231
_journal_page_last 3234
_journal_paper_doi 10.1039/c6cc00158k
_journal_volume 52
_journal_year 2016
_chemical_formula_moiety 'C22 H18 N2 O6 Zn, H2 O'
_chemical_formula_sum 'C22 H20 N2 O7 Zn'
_chemical_formula_weight 489.77
_chemical_name_systematic
; 
 ? 
;
_space_group_IT_number 33
_symmetry_cell_setting orthorhombic
_symmetry_space_group_name_Hall 'P 2c -2n'
_symmetry_space_group_name_H-M 'P n a 21'
_atom_sites_solution_hydrogens geom
_atom_sites_solution_primary direct
_atom_sites_solution_secondary difmap
_audit_creation_method SHELXL-97
_audit_update_record
;
2015-12-09 deposited with the CCDC.
2016-01-20 downloaded from the CCDC.
;
_cell_angle_alpha 90.00
_cell_angle_beta 90.00
_cell_angle_gamma 90.00
_cell_formula_units_Z 4
_cell_length_a 19.1195(9)
_cell_length_b 7.8491(4)
_cell_length_c 13.7716(7)
_cell_measurement_reflns_used 5128
_cell_measurement_temperature 200(2)
_cell_measurement_theta_max 26.00
_cell_measurement_theta_min 2.59
_cell_volume 2066.72(18)
_computing_cell_refinement 'SAINT (Bruker, 2009)'
_computing_data_reduction SAINT
_computing_molecular_graphics 'X-Seed (Barbour 2001)'
_computing_structure_refinement 'SHELXL-97 (Sheldrick, 1997)'
_computing_structure_solution 'SHELXS-97 (Sheldrick, 1990)'
_diffrn_ambient_temperature 200(2)
_diffrn_measured_fraction_theta_full 1.000
_diffrn_measured_fraction_theta_max 1.000
_diffrn_measurement_device_type 'CCD area detector'
_diffrn_measurement_method 'phi and omega scans'
_diffrn_radiation_monochromator graphite
_diffrn_radiation_source 'fine-focus sealed tube'
_diffrn_radiation_type MoK\a
_diffrn_radiation_wavelength 0.71073
_diffrn_reflns_av_R_equivalents 0.0231
_diffrn_reflns_av_sigmaI/netI 0.0446
_diffrn_reflns_limit_h_max 23
_diffrn_reflns_limit_h_min -23
_diffrn_reflns_limit_k_max 5
_diffrn_reflns_limit_k_min -9
_diffrn_reflns_limit_l_max 16
_diffrn_reflns_limit_l_min -16
_diffrn_reflns_number 10737
_diffrn_reflns_theta_full 26.00
_diffrn_reflns_theta_max 26.00
_diffrn_reflns_theta_min 2.13
_exptl_absorpt_coefficient_mu 1.237
_exptl_absorpt_correction_T_max 0.7953
_exptl_absorpt_correction_T_min 0.6078
_exptl_absorpt_correction_type multi-scan
_exptl_absorpt_process_details SADABS
_exptl_crystal_colour colorless
_exptl_crystal_density_diffrn 1.574
_exptl_crystal_density_method 'not measured'
_exptl_crystal_description block
_exptl_crystal_F_000 1008
_exptl_crystal_size_max 0.45
_exptl_crystal_size_mid 0.33
_exptl_crystal_size_min 0.19
_refine_diff_density_max 0.248
_refine_diff_density_min -0.523
_refine_diff_density_rms 0.055
_refine_ls_abs_structure_details 'Flack H D (1983), Acta Cryst. A39, 876-881'
_refine_ls_abs_structure_Flack 0.023(9)
_refine_ls_extinction_method none
_refine_ls_goodness_of_fit_ref 1.060
_refine_ls_hydrogen_treatment mixed
_refine_ls_matrix_type full
_refine_ls_number_parameters 289
_refine_ls_number_reflns 4039
_refine_ls_number_restraints 4
_refine_ls_restrained_S_all 1.064
_refine_ls_R_factor_all 0.0278
_refine_ls_R_factor_gt 0.0258
_refine_ls_shift/su_max 0.001
_refine_ls_shift/su_mean 0.000
_refine_ls_structure_factor_coef Fsqd
_refine_ls_weighting_details 'calc w=1/[\s^2^(Fo^2^)+(0.0220P)^2^+0.5192P] where P=(Fo^2^+2Fc^2^)/3'
_refine_ls_weighting_scheme calc
_refine_ls_wR_factor_gt 0.0665
_refine_ls_wR_factor_ref 0.0675
_reflns_number_gt 3812
_reflns_number_total 4039
_reflns_threshold_expression >2sigma(I)
_cod_data_source_file c6cc00158k2.cif
_cod_data_source_block LJB_1_H2O_200K
_cod_depositor_comments 'Adding full bibliography for 7118534--7118552.cif.'
_cod_original_sg_symbol_Hall P2c-2n
_cod_original_sg_symbol_H-M Pna21
_cod_database_code 7118541

loop_
_symmetry_equiv_pos_as_xyz
'x, y, z'
'-x, -y, z+1/2'
'-x+1/2, y+1/2, z+1/2'
'x+1/2, -y+1/2, z'

loop_
_atom_site_label
_atom_site_type_symbol
_atom_site_fract_x
_atom_site_fract_y
_atom_site_fract_z
_atom_site_U_iso_or_equiv
_atom_site_adp_type
_atom_site_occupancy
_atom_site_symmetry_multiplicity
_atom_site_calc_flag
_atom_site_refinement_flags
Zn1 Zn 0.386801(11) -0.04610(3) 0.18583(2) 0.01323(8) Uani 1 1 d .
O1 O 0.46744(9) 0.0608(2) 0.12342(13) 0.0187(4) Uani 1 1 d .
O2 O 0.49905(10) 0.2233(3) 0.24873(15) 0.0324(5) Uani 1 1 d .
O3 O 0.76372(10) 0.3059(3) 0.26425(15) 0.0358(5) Uani 1 1 d .
O4 O 0.80686(9) 0.4254(2) 0.13167(14) 0.0244(5) Uani 1 1 d .
O5 O 0.69927(10) 0.2491(3) -0.18740(15) 0.0313(5) Uani 1 1 d .
O6 O 0.59982(9) 0.1032(3) -0.17940(14) 0.0225(4) Uani 1 1 d .
N1 N 0.38784(10) -0.2557(3) 0.09594(16) 0.0178(5) Uani 1 1 d .
N2 N 0.33141(13) -0.7731(3) -0.56445(17) 0.0304(6) Uani 1 1 d .
H2 H 0.3166 -0.7773 -0.6249 0.036 Uiso 1 1 calc R
C1 C 0.50964(12) 0.1600(3) 0.16860(17) 0.0168(6) Uani 1 1 d .
C2 C 0.57704(12) 0.1973(3) 0.11497(19) 0.0142(5) Uani 1 1 d .
C3 C 0.63558(11) 0.2491(3) 0.16730(16) 0.0139(6) Uani 1 1 d .
H3 H 0.6332 0.2571 0.2361 0.017 Uiso 1 1 calc R
C4 C 0.69792(13) 0.2896(3) 0.11948(19) 0.0171(5) Uani 1 1 d .
C5 C 0.76056(11) 0.3447(3) 0.1775(2) 0.0179(5) Uani 1 1 d .
C6 C 0.70124(13) 0.2770(3) 0.01889(18) 0.0175(5) Uani 1 1 d .
H6 H 0.7428 0.3091 -0.0142 0.021 Uiso 1 1 calc R
C7 C 0.64388(13) 0.2175(3) -0.03351(19) 0.0163(5) Uani 1 1 d .
C8 C 0.64941(13) 0.1908(3) -0.14113(18) 0.0181(5) Uani 1 1 d .
C9 C 0.58180(13) 0.1765(3) 0.01544(18) 0.0155(5) Uani 1 1 d .
H9 H 0.5428 0.1342 -0.0199 0.019 Uiso 1 1 calc R
C10 C 0.38216(14) -0.4190(4) 0.1238(2) 0.0227(6) Uani 1 1 d .
H10 H 0.3726 -0.4432 0.1901 0.027 Uiso 1 1 calc R
C11 C 0.38970(14) -0.5533(4) 0.0596(2) 0.0244(6) Uani 1 1 d .
H11 H 0.3840 -0.6670 0.0819 0.029 Uiso 1 1 calc R
C12 C 0.40555(15) -0.5226(4) -0.0371(2) 0.0216(6) Uani 1 1 d .
C13 C 0.41158(14) -0.3534(4) -0.0654(2) 0.0242(6) Uani 1 1 d .
H13 H 0.4223 -0.3258 -0.1309 0.029 Uiso 1 1 calc R
C14 C 0.40200(15) -0.2259(4) 0.0021(2) 0.0223(6) Uani 1 1 d .
H14 H 0.4056 -0.1110 -0.0190 0.027 Uiso 1 1 calc R
C15 C 0.41698(18) -0.6662(4) -0.1077(2) 0.0313(7) Uani 1 1 d .
H15A H 0.3948 -0.7701 -0.0810 0.038 Uiso 1 1 calc R
H15B H 0.4678 -0.6883 -0.1123 0.038 Uiso 1 1 calc R
C16 C 0.38887(15) -0.6370(4) -0.2096(2) 0.0293(7) Uani 1 1 d .
H16A H 0.3375 -0.6217 -0.2068 0.035 Uiso 1 1 calc R
H16B H 0.4096 -0.5317 -0.2368 0.035 Uiso 1 1 calc R
C17 C 0.4061(2) -0.7861(5) -0.2753(2) 0.0407(9) Uani 1 1 d .
H17A H 0.4576 -0.7985 -0.2784 0.049 Uiso 1 1 calc R
H17B H 0.3871 -0.8912 -0.2456 0.049 Uiso 1 1 calc R
C18 C 0.37815(16) -0.7715(4) -0.3776(2) 0.0285(7) Uani 1 1 d .
C19 C 0.30796(17) -0.7957(5) -0.3975(2) 0.0407(8) Uani 1 1 d .
H19 H 0.2754 -0.8117 -0.3462 0.049 Uiso 1 1 calc R
C20 C 0.28569(17) -0.7964(5) -0.4932(2) 0.0442(9) Uani 1 1 d .
H20 H 0.2376 -0.8135 -0.5079 0.053 Uiso 1 1 calc R
C21 C 0.39818(17) -0.7441(5) -0.5480(2) 0.0360(8) Uani 1 1 d .
H21 H 0.4295 -0.7265 -0.6006 0.043 Uiso 1 1 calc R
C22 C 0.42243(16) -0.7395(5) -0.4534(2) 0.0376(8) Uani 1 1 d .
H22 H 0.4702 -0.7140 -0.4410 0.045 Uiso 1 1 calc R
O1W O 0.70426(16) 0.0126(4) 0.3529(2) 0.0740(10) Uani 1 1 d D
H2W1 H 0.7347 -0.0677 0.3358 0.050 Uiso 1 1 d D
H1W1 H 0.7137 0.1022 0.3140 0.050 Uiso 1 1 d D

loop_
_atom_site_aniso_label
_atom_site_aniso_U_11
_atom_site_aniso_U_22
_atom_site_aniso_U_33
_atom_site_aniso_U_23
_atom_site_aniso_U_13
_atom_site_aniso_U_12
Zn1 0.01141(12) 0.01823(14) 0.01005(13) 0.00094(14) -0.00012(15) 0.00045(10)
O1 0.0158(9) 0.0239(10) 0.0163(10) -0.0004(8) 0.0011(7) -0.0060(7)
O2 0.0266(11) 0.0525(14) 0.0181(11) -0.0135(10) 0.0065(8) -0.0137(10)
O3 0.0322(11) 0.0533(15) 0.0218(12) 0.0092(10) -0.0138(9) -0.0189(11)
O4 0.0163(9) 0.0365(12) 0.0203(11) -0.0055(9) 0.0013(8) -0.0093(8)
O5 0.0276(11) 0.0508(14) 0.0156(10) -0.0004(10) 0.0052(9) -0.0162(10)
O6 0.0213(9) 0.0334(11) 0.0128(10) -0.0065(9) 0.0000(7) -0.0052(8)
N1 0.0181(11) 0.0196(12) 0.0157(12) -0.0003(9) -0.0010(9) -0.0013(8)
N2 0.0318(14) 0.0423(15) 0.0171(12) -0.0043(11) -0.0071(11) 0.0080(12)
C1 0.0152(11) 0.0225(12) 0.0127(17) 0.0023(10) -0.0008(10) -0.0019(10)
C2 0.0153(12) 0.0135(12) 0.0136(12) 0.0011(10) -0.0003(10) 0.0001(10)
C3 0.0166(11) 0.0169(12) 0.0081(16) -0.0013(9) 0.0010(9) -0.0015(9)
C4 0.0162(12) 0.0189(13) 0.0163(13) -0.0007(10) -0.0032(10) 0.0001(10)
C5 0.0155(10) 0.0208(12) 0.0175(15) -0.0047(13) -0.0022(12) -0.0006(9)
C6 0.0154(12) 0.0241(14) 0.0131(13) -0.0010(11) 0.0019(10) -0.0018(10)
C7 0.0171(12) 0.0190(13) 0.0129(13) -0.0008(10) -0.0008(10) -0.0011(10)
C8 0.0198(13) 0.0234(14) 0.0112(13) -0.0003(11) -0.0027(11) 0.0019(11)
C9 0.0135(12) 0.0187(13) 0.0142(13) -0.0007(10) -0.0040(10) -0.0003(10)
C10 0.0295(15) 0.0218(14) 0.0168(15) 0.0025(11) 0.0048(11) -0.0006(11)
C11 0.0352(17) 0.0191(15) 0.0188(15) 0.0034(11) -0.0012(12) 0.0004(12)
C12 0.0247(13) 0.0228(14) 0.0173(14) -0.0010(11) -0.0065(11) 0.0023(11)
C13 0.0306(15) 0.0295(16) 0.0124(13) 0.0010(11) -0.0043(11) -0.0053(13)
C14 0.0318(15) 0.0181(14) 0.0169(14) 0.0022(11) -0.0026(11) -0.0062(11)
C15 0.0465(18) 0.0284(16) 0.0189(16) -0.0029(13) -0.0079(13) 0.0131(15)
C16 0.0382(17) 0.0289(17) 0.0207(16) -0.0061(13) -0.0055(13) 0.0102(13)
C17 0.061(2) 0.040(2) 0.0213(17) -0.0132(15) -0.0103(15) 0.0231(18)
C18 0.0385(17) 0.0265(17) 0.0205(16) -0.0076(13) -0.0105(13) 0.0143(13)
C19 0.0324(17) 0.065(2) 0.0249(18) -0.0051(17) 0.0046(13) 0.0043(16)
C20 0.0244(16) 0.081(3) 0.0270(18) -0.0026(18) -0.0031(14) 0.0020(17)
C21 0.0330(17) 0.052(2) 0.0226(18) 0.0000(16) -0.0017(13) -0.0041(15)
C22 0.0250(16) 0.058(2) 0.0300(18) -0.0055(17) -0.0068(14) 0.0008(16)
O1W 0.073(2) 0.077(2) 0.072(2) 0.0156(18) 0.0140(17) 0.0179(17)

loop_
_atom_type_symbol
_atom_type_description
_atom_type_scat_dispersion_real
_atom_type_scat_dispersion_imag
_atom_type_scat_source
C C 0.0033 0.0016 'International Tables Vol C Tables 4.2.6.8 and 6.1.1.4'
H H 0.0000 0.0000 'International Tables Vol C Tables 4.2.6.8 and 6.1.1.4'
N N 0.0061 0.0033 'International Tables Vol C Tables 4.2.6.8 and 6.1.1.4'
O O 0.0106 0.0060 'International Tables Vol C Tables 4.2.6.8 and 6.1.1.4'
Zn Zn 0.2839 1.4301 'International Tables Vol C Tables 4.2.6.8 and 6.1.1.4'

loop_
_geom_angle_atom_site_label_1
_geom_angle_atom_site_label_2
_geom_angle_atom_site_label_3
_geom_angle
_geom_angle_site_symmetry_1
_geom_angle_site_symmetry_3
O6 Zn1 O4 125.92(8) 2_655 4_455
O6 Zn1 O1 114.76(8) 2_655 .
O4 Zn1 O1 104.00(8) 4_455 .
O6 Zn1 N1 113.08(9) 2_655 .
O4 Zn1 N1 99.55(8) 4_455 .
O1 Zn1 N1 94.08(8) . .
C1 O1 Zn1 122.94(16) . .
C5 O4 Zn1 127.24(19) . 4
C8 O6 Zn1 114.96(17) . 2_654
C14 N1 C10 117.3(2) . .
C14 N1 Zn1 116.27(18) . .
C10 N1 Zn1 126.2(2) . .
C21 N2 C20 122.4(3) . .
O2 C1 O1 125.3(2) . .
O2 C1 C2 120.1(2) . .
O1 C1 C2 114.6(2) . .
C9 C2 C3 119.6(2) . .
C9 C2 C1 121.1(2) . .
C3 C2 C1 119.2(2) . .
C2 C3 C4 120.5(2) . .
C6 C4 C3 119.5(2) . .
C6 C4 C5 120.9(2) . .
C3 C4 C5 119.6(2) . .
O3 C5 O4 125.1(2) . .
O3 C5 C4 118.8(2) . .
O4 C5 C4 116.0(3) . .
C4 C6 C7 120.3(2) . .
C6 C7 C9 119.6(2) . .
C6 C7 C8 120.2(2) . .
C9 C7 C8 120.1(2) . .
O5 C8 O6 123.8(2) . .
O5 C8 C7 120.8(2) . .
O6 C8 C7 115.4(2) . .
C2 C9 C7 120.3(2) . .
N1 C10 C11 122.5(3) . .
C10 C11 C12 120.2(3) . .
C11 C12 C13 117.0(3) . .
C11 C12 C15 121.5(3) . .
C13 C12 C15 121.5(3) . .
C14 C13 C12 119.6(3) . .
N1 C14 C13 123.4(3) . .
C12 C15 C16 115.6(2) . .
C17 C16 C15 111.0(2) . .
C18 C17 C16 114.9(3) . .
C22 C18 C19 118.4(3) . .
C22 C18 C17 120.5(3) . .
C19 C18 C17 121.1(3) . .
C18 C19 C20 119.2(3) . .
N2 C20 C19 120.0(3) . .
N2 C21 C22 119.5(3) . .
C18 C22 C21 120.4(3) . .

loop_
_geom_bond_atom_site_label_1
_geom_bond_atom_site_label_2
_geom_bond_distance
_geom_bond_site_symmetry_2
Zn1 O6 1.9264(19) 2_655
Zn1 O4 1.9468(18) 4_455
Zn1 O1 1.9546(18) .
Zn1 N1 2.059(2) .
O1 C1 1.282(3) .
O2 C1 1.227(3) .
O3 C5 1.234(4) .
O4 C5 1.258(3) .
O4 Zn1 1.9469(18) 4
O5 C8 1.235(3) .
O6 C8 1.284(3) .
O6 Zn1 1.9264(19) 2_654
N1 C14 1.341(4) .
N1 C10 1.343(4) .
N2 C21 1.317(4) .
N2 C20 1.326(4) .
C1 C2 1.514(3) .
C2 C9 1.383(3) .
C2 C3 1.392(3) .
C3 C4 1.398(3) .
C4 C6 1.390(4) .
C4 C5 1.503(3) .
C6 C7 1.393(3) .
C7 C9 1.403(4) .
C7 C8 1.501(4) .
C10 C11 1.384(4) .
C11 C12 1.387(4) .
C12 C13 1.388(4) .
C12 C15 1.505(4) .
C13 C14 1.378(4) .
C15 C16 1.520(4) .
C16 C17 1.515(4) .
C17 C18 1.512(4) .
C18 C22 1.367(5) .
C18 C19 1.383(4) .
C19 C20 1.385(4) .
C21 C22 1.383(4) .
